data_2012095
loop_
_publ_author_name
'Alan Hazell, Alan'
'McKenzie, Christine J.'
'Nielsen, Jimmi'

_publ_section_title
;
 5-(2-Pyridyl)-1,3-dithiane-2-thione
;
_journal_issue 7
_journal_name_full 'Acta Crystallographica Section C'
_journal_page_first 859
_journal_page_last 860
_journal_paper_doi 10.1107/S0108270101008198
_journal_volume 57
_journal_year 2001
_chemical_formula_iupac 'C9 H9 N1 S3'
_chemical_formula_moiety 'C9 H9 N1 S3'
_chemical_formula_sum 'C9 H9 N S3'
_chemical_formula_weight 227.380
_chemical_melting_point .393E-305
_chemical_name_systematic
;
5-(2-Pyridyl)-1,3-dithiane-2-thione
;
_space_group_IT_number 14
_symmetry_cell_setting monoclinic
_symmetry_space_group_name_Hall '-P 2ybc'
_symmetry_space_group_name_H-M 'P 1 21/c 1'
_atom_type_scat_source IntTabIV
_cell_angle_alpha 90.0
_cell_angle_beta 110.245(2)
_cell_angle_gamma 90.0
_cell_formula_units_Z 8
_cell_length_a 17.444(2)
_cell_length_b 9.6329(9)
_cell_length_c 12.6800(10)
_cell_measurement_reflns_used 7124
_cell_measurement_temperature 120
_cell_measurement_theta_max 30.5
_cell_measurement_theta_min 2.5
_cell_volume 1999.1(3)
_computing_cell_refinement 'SAINT (Siemens, 1995)'
_computing_data_collection 'SMART (Siemens, 1995)'
_computing_data_reduction SAINT
_computing_molecular_graphics 'ORTEP-III (Burnett & Johnson, 1996) and KRYSTAL'
_computing_publication_material KRYSTAL
_computing_structure_refinement 'modified ORFLS (Bussing et al., 1962) and KRYSTAL'
_computing_structure_solution 'SIR97 (Altomare et al., 1997)  and KRYSTAL (Hazell, 1995)'
_diffrn_ambient_temperature 120
_diffrn_measured_fraction_theta_full .96
_diffrn_measured_fraction_theta_max .96
_diffrn_measurement_device 'Siemens SMART CCD'
_diffrn_measurement_method '\w rotation scans with narrow frames'
_diffrn_radiation_monochromator graphite
_diffrn_radiation_source 'x-ray tube'
_diffrn_radiation_type 'Mo K\a'
_diffrn_radiation_wavelength .71073
_diffrn_reflns_av_R_equivalents .047
_diffrn_reflns_limit_h_max 24
_diffrn_reflns_limit_h_min -24
_diffrn_reflns_limit_k_max 13
_diffrn_reflns_limit_k_min -13
_diffrn_reflns_limit_l_max 17
_diffrn_reflns_limit_l_min -17
_diffrn_reflns_number 25069
_diffrn_reflns_reduction_process 25069
_diffrn_reflns_theta_full 30.5
_diffrn_reflns_theta_max 30.5
_diffrn_reflns_theta_min 2.5
_diffrn_standards_decay_% 0
_exptl_absorpt_coefficient_mu .690
_exptl_absorpt_correction_T_max .894
_exptl_absorpt_correction_T_min .687
_exptl_absorpt_correction_type integration
_exptl_absorpt_process_details '(XPREP; Siemens, 1995)'
_exptl_crystal_colour yellow
_exptl_crystal_density_diffrn 1.511
_exptl_crystal_density_meas ?
_exptl_crystal_density_method 'not measured'
_exptl_crystal_description plate
_exptl_crystal_F_000 944.0
_exptl_crystal_size_max .58
_exptl_crystal_size_mid .40
_exptl_crystal_size_min .16
_refine_diff_density_max .48(5)
_refine_diff_density_min -.39(5)
_refine_ls_extinction_method none
_refine_ls_goodness_of_fit_ref 1.269
_refine_ls_hydrogen_treatment constr
_refine_ls_matrix_type full
_refine_ls_number_constraints 0
_refine_ls_number_parameters 235
_refine_ls_number_reflns 4802
_refine_ls_number_restraints 0
_refine_ls_R_factor_gt .024
_refine_ls_shift/su_max .0013
_refine_ls_shift/su_mean .0001
_refine_ls_structure_factor_coef F
_refine_ls_weighting_details 'w = 1/{[\s~cs~(F^2^) + 1.03F^2^]^1/2^ - |F|}^2^'
_refine_ls_weighting_scheme calc
_refine_ls_wR_factor_ref .034
_reflns_number_gt 4802
_reflns_number_total 6191
_reflns_threshold_expression I>3\s(I)
_cod_data_source_file jz1452.cif
_cod_data_source_block II
_cod_depositor_comments
;
The following automatic conversions were performed:

'_atom_site_thermal_displace_type' tag value 'Uij' was replaced with
'Uani' value 26 times.

Automatic conversion script
Id: cif_fix_values 1646 2011-03-28 12:23:43Z adriana 

The following automatic conversions were performed:

'_exptl_crystal_density_meas' value 'not measured' was changed to '?'
- the value is perceived as not measured.

Automatic conversion script
Id: cif_fix_values 3008 2015-01-20 13:52:24Z robertas 
;
_cod_original_sg_symbol_H-M 'P 21/c'
_cod_original_formula_sum 'C9 H9 N1 S3'
_cod_database_code 2012095
_cod_database_fobs_code 2012095

loop_
_symmetry_equiv_pos_as_xyz
+x,+y,+z
-x,1/2+y,1/2-z
-x,-y,-z
+x,1/2-y,1/2+z

loop_
_atom_site_aniso_label
_atom_site_aniso_U_11
_atom_site_aniso_U_22
_atom_site_aniso_U_33
_atom_site_aniso_U_12
_atom_site_aniso_U_13
_atom_site_aniso_U_23
S1 .0256(2) .0283(2) .0310(2) .00360(10) .01640(10) .00380(10)
S2 .0246(2) .0248(2) .0263(2) .00910(10) .01240(10) .00950(10)
S3 .0225(2) .01940(10) .0249(2) .00310(10) .01130(10) .00570(10)
N1 .0175(5) .0289(6) .0235(5) -.0032(4) .0044(4) .0031(4)
C1 .0198(6) .0206(6) .0188(6) -.0009(5) .0052(5) -.0001(4)
C2 .0226(6) .0242(6) .0245(6) .0025(5) .0108(5) .0051(5)
C3 .0152(6) .0220(6) .0194(6) -.0011(5) .0047(5) .0004(4)
C4 .0187(6) .0225(6) .0227(6) .0005(5) .0071(5) .0023(5)
C5 .0155(6) .0214(6) .0201(6) .0009(4) .0046(5) .0042(5)
C6 .0208(6) .0243(6) .0264(6) -.0020(5) .0085(5) -.0002(5)
C7 .0307(7) .0288(7) .0281(7) .0049(6) .0151(6) .0023(5)
C8 .0210(6) .0316(7) .0332(7) .0059(5) .0141(6) .0131(6)
C9 .0161(6) .0331(7) .0293(7) -.0025(5) .0044(5) .0096(5)
S1A .0187(2) .0367(2) .01640(10) .00140(10) .00310(10) .00230(10)
S2A .0180(2) .0242(2) .01910(10) .00710(10) .00420(10) -.00130(10)
S3A .0311(2) .0220(2) .01480(10) .00700(10) .00580(10) -.00190(10)
N1A .0178(5) .0225(5) .0200(5) -.0011(4) .0046(4) -.0006(4)
C1A .0168(6) .0220(6) .0179(5) -.0025(4) .0073(5) .0006(4)
C2A .0198(6) .0200(5) .0158(5) .0022(5) .0048(5) -.0018(4)
C3A .0152(5) .0187(5) .0163(5) -.0008(4) .0054(4) -.0005(4)
C4A .0210(6) .0205(6) .0173(5) .0031(5) .0053(5) -.0015(4)
C5A .0174(6) .0166(5) .0166(5) .0017(4) .0063(5) -.0016(4)
C6A .0201(6) .0187(5) .0226(6) .0006(5) .0085(5) .0012(5)
C7A .0288(7) .0210(6) .0220(6) .0058(5) .0108(5) .0045(5)
C8A .0263(7) .0225(6) .0186(6) .0064(5) .0031(5) .0002(5)
C9A .0192(6) .0220(6) .0230(6) .0008(5) .0023(5) -.0017(5)

loop_
_atom_site_label
_atom_site_fract_x
_atom_site_fract_y
_atom_site_fract_z
_atom_site_U_iso_or_equiv
_atom_site_thermal_displace_type
S1 .81410(2) -.25035(3) .39418(3) .0266(2) Uani
S2 .73950(2) -.36895(3) .54275(3) .0243(2) Uani
S3 .67796(2) -.09741(3) .41607(3) .0215(2) Uani
N1 .50040(7) -.25240(11) .60051(9) .0240(6) Uani
C1 .74142(8) -.23950(12) .45032(10) .0201(6) Uani
C2 .65608(8) -.33603(13) .59400(11) .0231(7) Uani
C3 .63387(7) -.18392(13) .59996(10) .0192(6) Uani
C4 .60245(8) -.11704(12) .48356(11) .0213(7) Uani
C5 .56700(7) -.17484(12) .65053(10) .0194(6) Uani
C6 .57467(8) -.08970(13) .74182(11) .0238(7) Uani
C7 .51165(9) -.08622(14) .78511(12) .0279(8) Uani
C8 .44298(8) -.16706(14) .73474(12) .0274(8) Uani
C9 .44015(8) -.24654(14) .64331(12) .0271(7) Uani
S1A .70389(2) .26815(4) .12007(3) .0247(2) Uani
S2A .77025(2) .35898(3) .35036(3) .0210(2) Uani
S3A .83719(2) .10558(3) .26554(3) .0232(2) Uani
N1A .99364(6) .19444(11) .64777(8) .0206(6) Uani
C1A .77255(7) .24448(12) .24767(10) .0186(6) Uani
C2A .85181(7) .31130(12) .47850(9) .0189(6) Uani
C3A .86637(7) .15540(12) .49398(9) .0168(6) Uani
C4A .90488(8) .10043(12) .41110(10) .0199(6) Uani
C5A .92188(7) .12700(12) .61309(10) .0167(6) Uani
C6A .89795(8) .03788(12) .68229(10) .0202(6) Uani
C7A .94923(8) .02037(13) .79311(10) .0234(7) Uani
C8A 1.02229(8) .09199(13) .83027(10) .0237(7) Uani
C9A 1.04193(8) .17599(13) .75501(10) .0227(7) Uani
H2a .67077 -.37386 .66753 .0277 Uiso
H2b .60901 -.38245 .54555 .0277 Uiso
H3 .68061 -.13476 .64627 .0230 Uiso
H4a .55927 -.17292 .43645 .0256 Uiso
H4b .58202 -.02749 .49087 .0256 Uiso
H6 .62224 -.03467 .77420 .0285 Uiso
H7 .51555 -.02950 .84805 .0335 Uiso
H8 .39897 -.16760 .76262 .0329 Uiso
H9 .39255 -.30061 .60834 .0325 Uiso
H2Aa .83865 .34562 .54038 .0226 Uiso
H2Ab .90084 .35363 .47785 .0226 Uiso
H3A .81557 .11001 .48094 .0201 Uiso
H4Aa .95176 .15493 .41801 .0239 Uiso
H4Ab .92088 .00683 .43015 .0239 Uiso
H6A .84738 -.01026 .65429 .0242 Uiso
H7A .93431 -.03963 .84225 .0280 Uiso
H8A 1.05824 .08369 .90587 .0284 Uiso
H9A 1.09276 .22357 .78082 .0272 Uiso

loop_
_geom_angle_atom_site_label_1
_geom_angle_atom_site_label_2
_geom_angle_atom_site_label_3
_geom_angle
_geom_angle_publ_flag
C1 S2 C2 108.93(6) no
C1 S3 C4 107.90(6) no
C5 N1 C9 117.20(10) no
S1 C1 S3 117.58(7) no
S1 C1 S2 116.42(7) no
S2 C1 S3 125.94(7) no
S2 C2 C3 115.77(8) no
C2 C3 C5 108.80(10) no
C4 C3 C5 108.20(10) no
C2 C3 C4 111.70(10) no
S3 C4 C3 115.08(9) no
N1 C5 C6 122.80(10) no
N1 C5 C3 115.80(10) no
C3 C5 C6 121.40(10) no
C5 C6 C7 118.90(10) no
C6 C7 C8 118.70(10) no
C7 C8 C9 118.30(10) no
N1 C9 C8 124.10(10) no
C1A S2A C2A 107.48(6) no
C1A S3A C4A 108.81(6) no
C5A N1A C9A 117.10(10) no
S1A C1A S3A 117.09(7) no
S1A C1A S2A 116.86(7) no
S2A C1A S3A 126.03(7) no
S2A C2A C3A 114.19(8) no
C2A C3A C5A 109.14(9) no
C4A C3A C5A 110.10(10) no
C2A C3A C4A 110.29(9) no
S3A C4A C3A 113.87(9) no
N1A C5A C6A 122.80(10) no
N1A C5A C3A 116.30(10) no
C3A C5A C6A 120.90(10) no
C5A C6A C7A 118.90(10) no
C6A C7A C8A 118.60(10) no
C7A C8A C9A 118.50(10) no
N1A C9A C8A 124.00(10) no
H2a C2 H2b 109.5 no
C3 C2 H2a 107.9 no
S2 C2 H2a 107.9 no
C3 C2 H2b 107.9 no
S2 C2 H2b 107.9 no
C5 C3 H3 109.3 no
C2 C3 H3 109.3 no
C4 C3 H3 109.3 no
H4a C4 H4b 109.5 no
C3 C4 H4a 108.1 no
S3 C4 H4a 108.1 no
C3 C4 H4b 108.1 no
S3 C4 H4b 108.1 no
C5 C6 H6 120.5 no
C7 C6 H6 120.5 no
C8 C7 H7 120.6 no
C6 C7 H7 120.6 no
C9 C8 H8 120.8 no
C7 C8 H8 120.8 no
N1 C9 H9 118.0 no
C8 C9 H9 118.0 no
H2Aa C2A H2Ab 109.5 no
C3A C2A H2Aa 108.3 no
S2A C2A H2Aa 108.3 no
C3A C2A H2Ab 108.3 no
S2A C2A H2Ab 108.3 no
C5A C3A H3A 109.1 no
C2A C3A H3A 109.1 no
C4A C3A H3A 109.1 no
H4Aa C4A H4Ab 109.5 no
C3A C4A H4Aa 108.4 no
S3A C4A H4Aa 108.4 no
C3A C4A H4Ab 108.4 no
S3A C4A H4Ab 108.4 no
C7A C6A H6A 120.5 no
C5A C6A H6A 120.5 no
C8A C7A H7A 120.7 no
C6A C7A H7A 120.7 no
C7A C8A H8A 120.8 no
C9A C8A H8A 120.8 no
N1A C9A H9A 118.0 no
C8A C9A H9A 118.0 no

loop_
_geom_bond_atom_site_label_1
_geom_bond_atom_site_label_2
_geom_bond_distance
_geom_bond_publ_flag
S1 C1 1.6580(10) yes
S2 C1 1.7190(10) yes
S2 C2 1.8150(10) yes
S3 C1 1.7190(10) yes
S3 C4 1.8120(10) yes
N1 C9 1.340(2) no
N1 C5 1.342(2) no
C2 C3 1.524(2) no
C3 C5 1.516(2) no
C3 C4 1.528(2) no
C5 C6 1.387(2) no
C6 C7 1.389(2) no
C7 C8 1.386(2) no
C8 C9 1.376(2) no
S1A C1A 1.6620(10) yes
S2A C1A 1.7170(10) yes
S2A C2A 1.8100(10) yes
S3A C1A 1.7140(10) yes
S3A C4A 1.8150(10) yes
N1A C9A 1.341(2) no
N1A C5A 1.342(2) no
C2A C3A 1.524(2) no
C3A C5A 1.510(2) no
C3A C4A 1.525(2) no
C5A C6A 1.391(2) no
C6A C7A 1.390(2) no
C7A C8A 1.381(2) no
C8A C9A 1.382(2) no
C2 H2a .950 no
C2 H2b .950 no
C3 H3 .950 no
C4 H4a .950 no
C4 H4b .950 no
C6 H6 .950 no
C7 H7 .950 no
C8 H8 .950 no
C9 H9 .950 no
C2A H2Aa .950 no
C2A H2Ab .950 no
C3A H3A .950 no
C4A H4Aa .950 no
C4A H4Ab .950 no
C6A H6A .950 no
C7A H7A .950 no
C8A H8A .950 no
C9A H9A .950 no

loop_
_geom_contact_atom_site_label_1
_geom_contact_atom_site_label_2
_geom_contact_distance
_geom_contact_site_symmetry_2
_geom_contact_publ_flag
S2 S3A 3.5700(10) 4_545 no
S2 S2A 3.7430(10) 1_545 no
S1 S2A 3.8420(10) 1_545 no

loop_
_geom_torsion_atom_site_label_1
_geom_torsion_atom_site_label_2
_geom_torsion_atom_site_label_3
_geom_torsion_atom_site_label_4
_geom_torsion
_geom_torsion_publ_flag
C2 C3 C5 N1 -53.60(10) no
C4 C3 C5 N1 68.00(10) no
C2A C3A C5A N1A -55.10(10) no
C4A C3A C5A N1A 66.10(10) no
S2 C1 S3 C4 -5.60(10) no
C1 S3 C4 C3 36.30(10) no
S3 C4 C3 C2 -67.70(10) no
C4 C3 C2 S2 63.80(10) no
C3 C2 S2 C1 -29.80(10) no
C2 S2 C1 S3 2.70(10) no
S2A C1A S3A C4A -1.10(10) no
C1A S3A C4A C3A 31.60(10) no
S3A C4A C3A C2A -68.20(10) no
C4A C3A C2A S2A 71.20(10) no
C3A C2A S2A C1A -35.90(10) no
C2A S2A C1A S3A 2.90(10) no
C2 S2 C1 S1 179.70(10) no
C4 S3 C1 S1 177.40(10) no
C2A S2A C1A S1A -179.00(10) no
C4A S3A C1A S1A -179.20(10) no
S2 C2 C3 C5 -176.70(10) no
S3 C4 C3 C5 172.50(10) no
S2A C2A C3A C5A -167.80(10) no
S3A C4A C3A C5A 171.30(10) no
